data_4302536
loop_
_publ_author_name
'Jean-Claude G. B\"unzli'
'Nail M. Shavaleev'
'Rosario Scopelliti'
'Fr\'ed\'eric Gumy'

_publ_contact_author_address
;Ecole polytechnique f\'ed\'erale de Lausanne
Institut des sciences et ing\'enierie chimiques
EPFL SB ISIC LCSL
BCH 1402 (B\^at. BCH)
CH-1015 Lausanne
Switzerland
;
_publ_contact_author_email jean-claude.bunzli@epfl.ch
_publ_contact_author_fax '+41 21 693 98 25'
_publ_contact_author_name 'Jean-Claude B\"unzli'
_publ_contact_author_phone '+41 21 693 98 21'
_publ_section_title
;
Benzothiazole- and Benzoxazole-Substituted Pyridine-2-Carboxylates as
Efficient Sensitizers of Europium Luminescence
;
_journal_name_full 'Inorganic Chemistry'
_journal_page_first 6178
_journal_page_last 6191
_journal_paper_doi 10.1021/ic9005136
_journal_volume 48
_journal_year 2009
_chemical_formula_moiety 'C39 H25 N6 O11 Tb, C2 H6 O'
_chemical_formula_sum 'C41 H31 N6 O12 Tb'
_chemical_formula_weight 958.64
_chemical_name_systematic
; 
 ? 
;
_space_group_IT_number 2
_symmetry_cell_setting triclinic
_symmetry_space_group_name_Hall '-P 1'
_symmetry_space_group_name_H-M 'P -1'
_atom_sites_solution_hydrogens geom
_atom_sites_solution_primary direct
_atom_sites_solution_secondary difmap
_audit_creation_method SHELXL-97
_cell_angle_alpha 62.953(8)
_cell_angle_beta 65.169(5)
_cell_angle_gamma 89.534(7)
_cell_formula_units_Z 2
_cell_length_a 12.0475(9)
_cell_length_b 14.2135(14)
_cell_length_c 14.3165(17)
_cell_measurement_reflns_used 176
_cell_measurement_temperature 100(2)
_cell_measurement_theta_max 21.073
_cell_measurement_theta_min 4.471
_cell_volume 1930.2(4)
_computing_cell_refinement 'Dirax/lsq (Duisenberg & Schreurs, 1989-2000)'
_computing_data_collection 'Collect (Bruker AXS BV, 1997-2004)'
_computing_data_reduction 'EvalCCD (Duisenberg & Schreurs, 1990-2000)'
_computing_molecular_graphics 'Bruker SHELXTL'
_computing_publication_material 'Bruker SHELXTL'
_computing_structure_refinement 'SHELXL-97 (Sheldrick, 1997)'
_computing_structure_solution 'SHELXS-97 (Sheldrick, 1990)'
_diffrn_ambient_temperature 100(2)
_diffrn_measured_fraction_theta_full 0.995
_diffrn_measured_fraction_theta_max 0.995
_diffrn_measurement_device_type 'Bruker APEX II CCD'
_diffrn_measurement_method 'phi and omega scans'
_diffrn_radiation_monochromator graphite
_diffrn_radiation_source 'fine-focus sealed tube'
_diffrn_radiation_type MoK\a
_diffrn_radiation_wavelength 0.71073
_diffrn_reflns_av_R_equivalents 0.0310
_diffrn_reflns_av_sigmaI/netI 0.0258
_diffrn_reflns_limit_h_max 15
_diffrn_reflns_limit_h_min -15
_diffrn_reflns_limit_k_max 18
_diffrn_reflns_limit_k_min -18
_diffrn_reflns_limit_l_max 18
_diffrn_reflns_limit_l_min -18
_diffrn_reflns_number 42737
_diffrn_reflns_theta_full 27.50
_diffrn_reflns_theta_max 27.50
_diffrn_reflns_theta_min 3.30
_exptl_absorpt_coefficient_mu 1.906
_exptl_absorpt_correction_T_max 1.0000
_exptl_absorpt_correction_T_min 0.8814
_exptl_absorpt_correction_type multi-scan
_exptl_absorpt_process_details 'SADABS V2.10, G.M.Sheldrick, 2003'
_exptl_crystal_colour colourless
_exptl_crystal_density_diffrn 1.649
_exptl_crystal_density_method 'not measured'
_exptl_crystal_description prismatic
_exptl_crystal_F_000 960
_exptl_crystal_size_max 0.24
_exptl_crystal_size_mid 0.21
_exptl_crystal_size_min 0.20
_refine_diff_density_max 0.759
_refine_diff_density_min -0.652
_refine_diff_density_rms 0.085
_refine_ls_extinction_method none
_refine_ls_goodness_of_fit_ref 1.142
_refine_ls_hydrogen_treatment riding
_refine_ls_matrix_type full
_refine_ls_number_parameters 585
_refine_ls_number_reflns 8841
_refine_ls_number_restraints 56
_refine_ls_restrained_S_all 1.145
_refine_ls_R_factor_all 0.0305
_refine_ls_R_factor_gt 0.0234
_refine_ls_shift/su_max 0.002
_refine_ls_shift/su_mean 0.000
_refine_ls_structure_factor_coef Fsqd
_refine_ls_weighting_details 'calc w=1/[\s^2^(Fo^2^)+(0.0155P)^2^+2.2603P] where P=(Fo^2^+2Fc^2^)/3'
_refine_ls_weighting_scheme calc
_refine_ls_wR_factor_gt 0.0494
_refine_ls_wR_factor_ref 0.0523
_reflns_number_gt 7968
_reflns_number_total 8841
_reflns_threshold_expression >2sigma(I)
_cod_data_source_file ic9005136_si_001_05.cif
_cod_data_source_block '[Tb(L)3(H2O)2)]'
_cod_depositor_comments
;
The following automatic conversions were performed:
'_symmetry_cell_setting' value 'Triclinic' changed to 'triclinic'
according to '/home/saulius/struct/CIF-dictionaries/cif_core.dic'
dictionary named 'cif_core.dic' version 2.4.1 from 2010-06-29.

Automatic conversion script
Id: cif_fix_enum 1527 2010-12-29 10:47:43Z saulius 
;
_cod_original_cell_volume 1930.2(3)
_cod_database_code 4302536

loop_
_symmetry_equiv_pos_as_xyz
'x, y, z'
'-x, -y, -z'

loop_
_atom_site_label
_atom_site_type_symbol
_atom_site_fract_x
_atom_site_fract_y
_atom_site_fract_z
_atom_site_U_iso_or_equiv
_atom_site_adp_type
_atom_site_occupancy
_atom_site_symmetry_multiplicity
_atom_site_calc_flag
_atom_site_refinement_flags
_atom_site_disorder_assembly
_atom_site_disorder_group
Tb1 Tb 0.132187(10) 0.130772(9) 0.143043(9) 0.01212(3) Uani 1 1 d . . .
O1 O -0.03427(15) 0.04818(13) 0.14086(14) 0.0161(3) Uani 1 1 d . . .
O2 O -0.14195(16) -0.08709(14) 0.15235(16) 0.0223(4) Uani 1 1 d . . .
O3 O 0.44456(15) -0.07338(14) 0.14626(15) 0.0178(3) Uani 1 1 d . . .
O4 O 0.07005(15) -0.02131(13) 0.33484(14) 0.0176(3) Uani 1 1 d . . .
O5 O -0.06551(18) -0.13575(14) 0.52413(15) 0.0245(4) Uani 1 1 d . . .
O6 O -0.17352(16) 0.33793(13) 0.13515(15) 0.0185(3) Uani 1 1 d . . .
O7 O 0.27602(17) 0.29585(14) 0.01210(15) 0.0240(4) Uani 1 1 d . . .
O8 O 0.37935(17) 0.38286(14) 0.05839(15) 0.0225(4) Uani 1 1 d . . .
O9 O 0.42567(19) 0.30495(16) -0.34435(16) 0.0307(4) Uani 1 1 d . . .
O10 O 0.17676(17) 0.20780(14) 0.24561(15) 0.0216(4) Uani 1 1 d D . .
H10A H 0.143(3) 0.180(2) 0.3261(15) 0.044(10) Uiso 1 1 d D . .
H10B H 0.239(2) 0.2711(18) 0.202(2) 0.036(9) Uiso 1 1 d D . .
O11 O 0.21975(17) 0.18100(14) -0.06244(14) 0.0209(4) Uani 1 1 d D . .
H11A H 0.191(3) 0.149(3) -0.094(3) 0.057(11) Uiso 1 1 d D . .
H11B H 0.287(2) 0.238(2) -0.115(2) 0.049(10) Uiso 1 1 d D . .
N1 N 0.15832(18) -0.04278(15) 0.12777(16) 0.0137(4) Uani 1 1 d . . .
N2 N 0.33886(18) 0.06013(16) 0.13934(16) 0.0151(4) Uani 1 1 d . . .
N3 N -0.08066(18) 0.11197(15) 0.31169(16) 0.0148(4) Uani 1 1 d . . .
N4 N 0.00356(18) 0.27520(15) 0.08531(17) 0.0152(4) Uani 1 1 d . . .
N5 N 0.46530(19) 0.36321(16) -0.20240(18) 0.0193(4) Uani 1 1 d . . .
N6 N 0.6066(2) 0.41791(18) -0.50628(18) 0.0227(5) Uani 1 1 d . . .
C1 C -0.0464(2) -0.03976(19) 0.14000(19) 0.0149(4) Uani 1 1 d . . .
C2 C 0.0653(2) -0.09263(18) 0.12691(19) 0.0145(4) Uani 1 1 d . . .
C3 C 0.0698(2) -0.1873(2) 0.1194(2) 0.0196(5) Uani 1 1 d . . .
H3 H 0.0027 -0.2206 0.1182 0.024 Uiso 1 1 calc R . .
C4 C 0.1737(3) -0.2318(2) 0.1135(2) 0.0226(5) Uani 1 1 d . . .
H4 H 0.1795 -0.2953 0.1067 0.027 Uiso 1 1 calc R . .
C5 C 0.2696(2) -0.1823(2) 0.1177(2) 0.0199(5) Uani 1 1 d . . .
H5 H 0.3409 -0.2120 0.1159 0.024 Uiso 1 1 calc R . .
C6 C 0.2576(2) -0.08778(18) 0.12466(19) 0.0145(4) Uani 1 1 d . . .
C7 C 0.3475(2) -0.02964(19) 0.13491(19) 0.0154(5) Uani 1 1 d . . .
C8 C 0.4405(2) 0.07906(19) 0.1584(2) 0.0161(5) Uani 1 1 d . . .
C9 C 0.4822(2) 0.1613(2) 0.1719(2) 0.0199(5) Uani 1 1 d . . .
H9 H 0.4413 0.2194 0.1680 0.024 Uiso 1 1 calc R . .
C10 C 0.5867(2) 0.1537(2) 0.1912(2) 0.0231(5) Uani 1 1 d . . .
H10 H 0.6173 0.2080 0.2013 0.028 Uiso 1 1 calc R . .
C11 C 0.6486(2) 0.0686(2) 0.1964(2) 0.0233(5) Uani 1 1 d . . .
H11 H 0.7198 0.0670 0.2095 0.028 Uiso 1 1 calc R . .
C12 C 0.6080(2) -0.0132(2) 0.1828(2) 0.0215(5) Uani 1 1 d . . .
H12 H 0.6486 -0.0714 0.1864 0.026 Uiso 1 1 calc R . .
C13 C 0.5036(2) -0.00387(19) 0.1636(2) 0.0171(5) Uani 1 1 d . . .
C14 C -0.0325(2) -0.04988(19) 0.4289(2) 0.0176(5) Uani 1 1 d . . .
C15 C -0.1201(2) 0.02700(19) 0.4203(2) 0.0165(5) Uani 1 1 d . . .
C16 C -0.2345(2) 0.0100(2) 0.5167(2) 0.0217(5) Uani 1 1 d . . .
H16 H -0.2593 -0.0503 0.5934 0.026 Uiso 1 1 calc R . .
C17 C -0.3103(2) 0.0826(2) 0.4981(2) 0.0263(6) Uani 1 1 d . . .
H17 H -0.3878 0.0732 0.5622 0.032 Uiso 1 1 calc R . .
C18 C -0.2720(2) 0.1696(2) 0.3846(2) 0.0232(5) Uani 1 1 d . . .
H18 H -0.3232 0.2199 0.3691 0.028 Uiso 1 1 calc R . .
C19 C -0.1560(2) 0.18079(19) 0.2942(2) 0.0171(5) Uani 1 1 d . . .
C20 C -0.1044(2) 0.26548(19) 0.1693(2) 0.0158(5) Uani 1 1 d . . .
C21 C 0.0103(2) 0.36346(18) -0.0187(2) 0.0169(5) Uani 1 1 d . . .
C22 C 0.1033(2) 0.41263(19) -0.1369(2) 0.0211(5) Uani 1 1 d . . .
H22 H 0.1792 0.3889 -0.1600 0.025 Uiso 1 1 calc R . .
C23 C 0.0784(3) 0.4988(2) -0.2193(2) 0.0254(6) Uani 1 1 d . . .
H23 H 0.1385 0.5339 -0.3008 0.031 Uiso 1 1 calc R . .
C24 C -0.0325(3) 0.5348(2) -0.1847(2) 0.0259(6) Uani 1 1 d . . .
H24 H -0.0450 0.5940 -0.2437 0.031 Uiso 1 1 calc R . .
C25 C -0.1254(3) 0.4868(2) -0.0668(2) 0.0239(5) Uani 1 1 d . . .
H25 H -0.2008 0.5111 -0.0430 0.029 Uiso 1 1 calc R . .
C26 C -0.0992(2) 0.40102(19) 0.0128(2) 0.0182(5) Uani 1 1 d . . .
C27 C 0.3720(2) 0.35390(19) -0.0096(2) 0.0181(5) Uani 1 1 d . . .
C28 C 0.4847(2) 0.39069(19) -0.1306(2) 0.0193(5) Uani 1 1 d . . .
C29 C 0.5981(2) 0.4504(2) -0.1631(2) 0.0244(5) Uani 1 1 d . . .
H29 H 0.6082 0.4671 -0.1096 0.029 Uiso 1 1 calc R . .
C30 C 0.6969(3) 0.4854(2) -0.2763(2) 0.0298(6) Uani 1 1 d . . .
H30 H 0.7760 0.5256 -0.3009 0.036 Uiso 1 1 calc R . .
C31 C 0.6778(3) 0.4604(2) -0.3528(2) 0.0282(6) Uani 1 1 d . . .
H31 H 0.7430 0.4843 -0.4308 0.034 Uiso 1 1 calc R . .
C32 C 0.5610(2) 0.3997(2) -0.3122(2) 0.0221(5) Uani 1 1 d . . .
C33 C 0.5355(2) 0.3758(2) -0.3923(2) 0.0236(5) Uani 1 1 d . . .
C34 C 0.5400(2) 0.3719(2) -0.5412(2) 0.0223(5) Uani 1 1 d . . .
C35 C 0.5667(3) 0.3864(2) -0.6524(2) 0.0263(6) Uani 1 1 d . . .
H35 H 0.6415 0.4340 -0.7217 0.032 Uiso 1 1 calc R . .
C36 C 0.4797(3) 0.3285(2) -0.6574(2) 0.0295(6) Uani 1 1 d . . .
H36 H 0.4952 0.3366 -0.7318 0.035 Uiso 1 1 calc R . .
C37 C 0.3694(3) 0.2583(2) -0.5559(3) 0.0381(7) Uani 1 1 d . . .
H37 H 0.3123 0.2198 -0.5631 0.046 Uiso 1 1 calc R . .
C38 C 0.3405(3) 0.2431(3) -0.4437(3) 0.0410(8) Uani 1 1 d . . .
H38 H 0.2656 0.1958 -0.3743 0.049 Uiso 1 1 calc R . .
C39 C 0.4292(3) 0.3021(2) -0.4417(2) 0.0288(6) Uani 1 1 d . . .
O12A O 0.2102(3) -0.1819(2) 0.3788(2) 0.0428(8) Uani 0.786(5) 1 d PDU A 1
H12A H 0.1643 -0.1373 0.3693 0.064 Uiso 0.786(5) 1 calc PR A 1
C40A C 0.1352(6) -0.2849(6) 0.4784(5) 0.0504(19) Uani 0.786(5) 1 d PDU A 1
H40A H 0.0863 -0.2754 0.5477 0.060 Uiso 0.786(5) 1 calc PR A 1
H40B H 0.1915 -0.3331 0.4974 0.060 Uiso 0.786(5) 1 calc PR A 1
C41A C 0.0503(4) -0.3369(3) 0.4610(3) 0.0382(10) Uani 0.786(5) 1 d PDU A 1
H41A H -0.0156 -0.2967 0.4569 0.057 Uiso 0.786(5) 1 calc PR A 1
H41B H 0.0120 -0.4113 0.5274 0.057 Uiso 0.786(5) 1 calc PR A 1
H41C H 0.0962 -0.3383 0.3868 0.057 Uiso 0.786(5) 1 calc PR A 1
O12B O -0.0349(10) -0.3345(9) 0.5481(10) 0.049(3) Uani 0.214(5) 1 d PDU A 2
H12B H -0.0595 -0.2864 0.5048 0.073 Uiso 0.214(5) 1 calc PR A 2
C40B C 0.0738(16) -0.2817(16) 0.5490(17) 0.079(6) Uani 0.214(5) 1 d PDU A 2
H40C H 0.0639 -0.2104 0.5433 0.095 Uiso 0.214(5) 1 calc PR A 2
H40D H 0.0812 -0.3287 0.6216 0.095 Uiso 0.214(5) 1 calc PR A 2
C41B C 0.1801(18) -0.2701(17) 0.4453(18) 0.030(4) Uani 0.214(5) 1 d PDU A 2
H41D H 0.1558 -0.2542 0.3833 0.045 Uiso 0.214(5) 1 calc PR A 2
H41E H 0.2098 -0.3376 0.4651 0.045 Uiso 0.214(5) 1 calc PR A 2
H41F H 0.2475 -0.2105 0.4168 0.045 Uiso 0.214(5) 1 calc PR A 2

loop_
_atom_site_aniso_label
_atom_site_aniso_U_11
_atom_site_aniso_U_22
_atom_site_aniso_U_33
_atom_site_aniso_U_23
_atom_site_aniso_U_13
_atom_site_aniso_U_12
Tb1 0.01089(6) 0.01309(5) 0.01316(5) -0.00705(4) -0.00569(4) 0.00241(4)
O1 0.0139(8) 0.0170(8) 0.0218(8) -0.0113(7) -0.0101(7) 0.0045(7)
O2 0.0153(9) 0.0262(10) 0.0314(9) -0.0178(8) -0.0120(8) 0.0015(7)
O3 0.0135(8) 0.0207(9) 0.0254(9) -0.0140(7) -0.0116(7) 0.0084(7)
O4 0.0169(9) 0.0192(8) 0.0158(8) -0.0084(7) -0.0072(7) 0.0060(7)
O5 0.0305(10) 0.0198(9) 0.0158(8) -0.0069(7) -0.0068(8) 0.0050(8)
O6 0.0198(9) 0.0190(9) 0.0244(9) -0.0132(7) -0.0141(7) 0.0094(7)
O7 0.0240(10) 0.0250(9) 0.0179(8) -0.0084(7) -0.0077(7) -0.0064(8)
O8 0.0241(10) 0.0226(9) 0.0234(9) -0.0136(8) -0.0107(8) 0.0012(8)
O9 0.0328(11) 0.0317(11) 0.0220(9) -0.0122(8) -0.0093(8) -0.0035(9)
O10 0.0226(9) 0.0225(9) 0.0161(8) -0.0099(7) -0.0056(7) -0.0041(8)
O11 0.0232(10) 0.0197(9) 0.0162(8) -0.0088(7) -0.0062(7) -0.0022(8)
N1 0.0138(9) 0.0153(9) 0.0126(9) -0.0071(8) -0.0064(8) 0.0036(8)
N2 0.0110(9) 0.0190(10) 0.0169(9) -0.0105(8) -0.0063(8) 0.0037(8)
N3 0.0149(10) 0.0155(9) 0.0176(9) -0.0097(8) -0.0091(8) 0.0029(8)
N4 0.0174(10) 0.0120(9) 0.0182(9) -0.0076(8) -0.0097(8) 0.0029(8)
N5 0.0190(11) 0.0176(10) 0.0212(10) -0.0098(8) -0.0092(9) 0.0044(8)
N6 0.0215(11) 0.0249(11) 0.0211(10) -0.0131(9) -0.0077(9) 0.0074(9)
C1 0.0143(11) 0.0175(11) 0.0114(10) -0.0065(9) -0.0056(9) 0.0019(9)
C2 0.0156(11) 0.0145(11) 0.0124(10) -0.0059(9) -0.0066(9) 0.0007(9)
C3 0.0222(13) 0.0192(12) 0.0236(12) -0.0130(10) -0.0131(10) 0.0029(10)
C4 0.0303(14) 0.0178(12) 0.0282(13) -0.0158(11) -0.0159(11) 0.0077(11)
C5 0.0212(13) 0.0207(12) 0.0216(12) -0.0123(10) -0.0112(10) 0.0090(10)
C6 0.0130(11) 0.0163(11) 0.0139(10) -0.0080(9) -0.0056(9) 0.0034(9)
C7 0.0113(11) 0.0183(11) 0.0142(10) -0.0077(9) -0.0046(9) 0.0053(9)
C8 0.0112(11) 0.0203(12) 0.0168(10) -0.0095(9) -0.0061(9) 0.0035(9)
C9 0.0164(12) 0.0231(13) 0.0244(12) -0.0145(10) -0.0102(10) 0.0058(10)
C10 0.0172(12) 0.0300(14) 0.0296(13) -0.0189(12) -0.0128(11) 0.0053(11)
C11 0.0152(12) 0.0336(15) 0.0266(13) -0.0161(11) -0.0132(11) 0.0078(11)
C12 0.0152(12) 0.0260(13) 0.0255(12) -0.0134(11) -0.0108(10) 0.0107(10)
C13 0.0139(11) 0.0201(12) 0.0188(11) -0.0108(10) -0.0077(9) 0.0039(9)
C14 0.0212(12) 0.0172(11) 0.0163(11) -0.0094(9) -0.0090(10) 0.0022(10)
C15 0.0150(11) 0.0195(12) 0.0181(11) -0.0117(10) -0.0075(9) 0.0032(9)
C16 0.0194(13) 0.0250(13) 0.0157(11) -0.0094(10) -0.0049(10) 0.0021(10)
C17 0.0176(13) 0.0362(15) 0.0209(12) -0.0160(12) -0.0036(10) 0.0060(11)
C18 0.0191(13) 0.0295(14) 0.0279(13) -0.0190(11) -0.0115(11) 0.0128(11)
C19 0.0165(12) 0.0198(12) 0.0192(11) -0.0122(10) -0.0093(10) 0.0044(10)
C20 0.0175(12) 0.0160(11) 0.0230(11) -0.0130(10) -0.0135(10) 0.0080(9)
C21 0.0213(12) 0.0120(11) 0.0231(11) -0.0094(9) -0.0143(10) 0.0032(9)
C22 0.0234(13) 0.0153(12) 0.0231(12) -0.0081(10) -0.0113(11) 0.0024(10)
C23 0.0306(15) 0.0184(12) 0.0231(12) -0.0065(10) -0.0132(11) -0.0002(11)
C24 0.0379(16) 0.0147(12) 0.0310(14) -0.0073(11) -0.0255(13) 0.0056(11)
C25 0.0289(14) 0.0205(13) 0.0365(14) -0.0172(11) -0.0239(12) 0.0121(11)
C26 0.0221(13) 0.0157(11) 0.0249(12) -0.0128(10) -0.0146(10) 0.0050(10)
C27 0.0195(12) 0.0132(11) 0.0205(11) -0.0067(9) -0.0102(10) 0.0033(9)
C28 0.0198(12) 0.0166(12) 0.0209(11) -0.0083(10) -0.0101(10) 0.0035(10)
C29 0.0217(13) 0.0252(13) 0.0279(13) -0.0142(11) -0.0118(11) 0.0030(11)
C30 0.0181(13) 0.0341(16) 0.0326(14) -0.0170(13) -0.0076(12) 0.0007(12)
C31 0.0194(13) 0.0320(15) 0.0246(13) -0.0143(12) -0.0030(11) 0.0016(12)
C32 0.0218(13) 0.0217(13) 0.0231(12) -0.0132(10) -0.0085(11) 0.0068(10)
C33 0.0237(14) 0.0225(13) 0.0262(13) -0.0141(11) -0.0108(11) 0.0071(11)
C34 0.0248(14) 0.0205(12) 0.0232(12) -0.0127(10) -0.0105(11) 0.0092(11)
C35 0.0299(15) 0.0276(14) 0.0221(12) -0.0139(11) -0.0110(11) 0.0132(12)
C36 0.0435(17) 0.0277(14) 0.0267(13) -0.0174(12) -0.0201(13) 0.0150(13)
C37 0.052(2) 0.0296(16) 0.0376(16) -0.0176(13) -0.0236(15) -0.0026(14)
C38 0.047(2) 0.0342(17) 0.0261(14) -0.0088(13) -0.0109(14) -0.0126(15)
C39 0.0351(16) 0.0270(14) 0.0209(12) -0.0113(11) -0.0108(12) 0.0015(12)
O12A 0.0408(17) 0.0448(19) 0.0352(15) -0.0153(14) -0.0165(13) 0.0149(14)
C40A 0.038(4) 0.036(3) 0.041(3) -0.006(2) -0.004(3) 0.020(3)
C41A 0.036(2) 0.032(2) 0.035(2) -0.0184(17) -0.0065(18) 0.0131(18)
O12B 0.039(6) 0.033(6) 0.047(6) -0.007(5) -0.011(5) 0.004(5)
C40B 0.062(8) 0.044(7) 0.060(7) -0.001(6) 0.002(7) 0.024(6)
C41B 0.044(9) 0.014(6) 0.050(8) -0.015(7) -0.039(7) 0.010(6)

loop_
_atom_type_symbol
_atom_type_description
_atom_type_scat_dispersion_real
_atom_type_scat_dispersion_imag
_atom_type_scat_source
C C 0.0033 0.0016 'International Tables Vol C Tables 4.2.6.8 and 6.1.1.4'
H H 0.0000 0.0000 'International Tables Vol C Tables 4.2.6.8 and 6.1.1.4'
N N 0.0061 0.0033 'International Tables Vol C Tables 4.2.6.8 and 6.1.1.4'
O O 0.0106 0.0060 'International Tables Vol C Tables 4.2.6.8 and 6.1.1.4'
Tb Tb -0.1723 4.1537 'International Tables Vol C Tables 4.2.6.8 and 6.1.1.4'

loop_
_geom_angle_atom_site_label_1
_geom_angle_atom_site_label_2
_geom_angle_atom_site_label_3
_geom_angle
_geom_angle_site_symmetry_1
_geom_angle_site_symmetry_3
_geom_angle_publ_flag
O7 Tb1 O1 132.87(6) . . ?
O7 Tb1 O4 139.63(6) . . ?
O1 Tb1 O4 87.36(6) . . ?
O7 Tb1 O11 65.24(6) . . ?
O1 Tb1 O11 78.35(6) . . ?
O4 Tb1 O11 141.99(6) . . ?
O7 Tb1 O10 68.37(6) . . ?
O1 Tb1 O10 142.36(6) . . ?
O4 Tb1 O10 76.59(6) . . ?
O11 Tb1 O10 133.29(6) . . ?
O7 Tb1 N1 124.69(6) . . ?
O1 Tb1 N1 64.18(6) . . ?
O4 Tb1 N1 70.29(6) . . ?
O11 Tb1 N1 71.78(6) . . ?
O10 Tb1 N1 136.17(6) . . ?
O7 Tb1 N3 120.82(6) . . ?
O1 Tb1 N3 69.56(6) . . ?
O4 Tb1 N3 63.50(6) . . ?
O11 Tb1 N3 138.21(6) . . ?
O10 Tb1 N3 72.81(6) . . ?
N1 Tb1 N3 114.34(6) . . ?
O7 Tb1 N4 73.95(6) . . ?
O1 Tb1 N4 72.57(6) . . ?
O4 Tb1 N4 126.43(6) . . ?
O11 Tb1 N4 82.61(6) . . ?
O10 Tb1 N4 89.87(6) . . ?
N1 Tb1 N4 132.98(6) . . ?
N3 Tb1 N4 62.97(6) . . ?
O7 Tb1 N2 81.69(6) . . ?
O1 Tb1 N2 126.94(6) . . ?
O4 Tb1 N2 73.45(6) . . ?
O11 Tb1 N2 87.33(6) . . ?
O10 Tb1 N2 80.98(6) . . ?
N1 Tb1 N2 62.80(6) . . ?
N3 Tb1 N2 133.42(6) . . ?
N4 Tb1 N2 155.64(6) . . ?
C1 O1 Tb1 127.67(15) . . ?
C7 O3 C13 103.41(18) . . ?
C14 O4 Tb1 127.53(15) . . ?
C20 O6 C26 103.52(18) . . ?
C27 O7 Tb1 144.65(16) . . ?
C33 O9 C39 103.4(2) . . ?
Tb1 O10 H10A 127.8(19) . . ?
Tb1 O10 H10B 119.2(17) . . ?
H10A O10 H10B 113(2) . . ?
Tb1 O11 H11A 127(2) . . ?
Tb1 O11 H11B 117(2) . . ?
H11A O11 H11B 117(2) . . ?
C2 N1 C6 118.3(2) . . ?
C2 N1 Tb1 117.70(15) . . ?
C6 N1 Tb1 123.92(14) . . ?
C7 N2 C8 103.52(19) . . ?
C7 N2 Tb1 115.66(15) . . ?
C8 N2 Tb1 139.97(15) . . ?
C15 N3 C19 118.3(2) . . ?
C15 N3 Tb1 118.54(15) . . ?
C19 N3 Tb1 123.12(15) . . ?
C20 N4 C21 104.1(2) . . ?
C20 N4 Tb1 117.43(15) . . ?
C21 N4 Tb1 138.22(15) . . ?
C32 N5 C28 117.2(2) . . ?
C33 N6 C34 104.2(2) . . ?
O2 C1 O1 125.7(2) . . ?
O2 C1 C2 118.1(2) . . ?
O1 C1 C2 116.15(19) . . ?
N1 C2 C3 122.3(2) . . ?
N1 C2 C1 114.03(19) . . ?
C3 C2 C1 123.6(2) . . ?
C4 C3 C2 119.0(2) . . ?
C4 C3 H3 120.5 . . ?
C2 C3 H3 120.5 . . ?
C3 C4 C5 119.2(2) . . ?
C3 C4 H4 120.4 . . ?
C5 C4 H4 120.4 . . ?
C6 C5 C4 117.9(2) . . ?
C6 C5 H5 121.0 . . ?
C4 C5 H5 121.0 . . ?
N1 C6 C5 123.2(2) . . ?
N1 C6 C7 112.6(2) . . ?
C5 C6 C7 124.1(2) . . ?
N2 C7 O3 116.6(2) . . ?
N2 C7 C6 124.9(2) . . ?
O3 C7 C6 118.5(2) . . ?
C13 C8 C9 119.9(2) . . ?
C13 C8 N2 108.1(2) . . ?
C9 C8 N2 132.0(2) . . ?
C10 C9 C8 116.6(2) . . ?
C10 C9 H9 121.7 . . ?
C8 C9 H9 121.7 . . ?
C9 C10 C11 122.3(2) . . ?
C9 C10 H10 118.9 . . ?
C11 C10 H10 118.9 . . ?
C12 C11 C10 121.5(2) . . ?
C12 C11 H11 119.3 . . ?
C10 C11 H11 119.3 . . ?
C11 C12 C13 115.1(2) . . ?
C11 C12 H12 122.4 . . ?
C13 C12 H12 122.4 . . ?
O3 C13 C8 108.3(2) . . ?
O3 C13 C12 127.1(2) . . ?
C8 C13 C12 124.6(2) . . ?
O5 C14 O4 124.9(2) . . ?
O5 C14 C15 119.0(2) . . ?
O4 C14 C15 116.0(2) . . ?
N3 C15 C16 122.4(2) . . ?
N3 C15 C14 114.2(2) . . ?
C16 C15 C14 123.4(2) . . ?
C17 C16 C15 118.8(2) . . ?
C17 C16 H16 120.6 . . ?
C15 C16 H16 120.6 . . ?
C16 C17 C18 119.3(2) . . ?
C16 C17 H17 120.3 . . ?
C18 C17 H17 120.3 . . ?
C17 C18 C19 117.9(2) . . ?
C17 C18 H18 121.0 . . ?
C19 C18 H18 121.0 . . ?
N3 C19 C18 123.2(2) . . ?
N3 C19 C20 112.2(2) . . ?
C18 C19 C20 124.6(2) . . ?
N4 C20 O6 116.1(2) . . ?
N4 C20 C19 124.3(2) . . ?
O6 C20 C19 119.5(2) . . ?
C26 C21 C22 120.6(2) . . ?
C26 C21 N4 108.2(2) . . ?
C22 C21 N4 131.3(2) . . ?
C21 C22 C23 116.3(2) . . ?
C21 C22 H22 121.9 . . ?
C23 C22 H22 121.9 . . ?
C24 C23 C22 121.7(2) . . ?
C24 C23 H23 119.1 . . ?
C22 C23 H23 119.1 . . ?
C25 C24 C23 122.4(2) . . ?
C25 C24 H24 118.8 . . ?
C23 C24 H24 118.8 . . ?
C26 C25 C24 114.7(2) . . ?
C26 C25 H25 122.6 . . ?
C24 C25 H25 122.6 . . ?
C25 C26 C21 124.2(2) . . ?
C25 C26 O6 127.7(2) . . ?
C21 C26 O6 108.0(2) . . ?
O8 C27 O7 125.3(2) . . ?
O8 C27 C28 119.8(2) . . ?
O7 C27 C28 114.9(2) . . ?
N5 C28 C29 123.4(2) . . ?
N5 C28 C27 115.9(2) . . ?
C29 C28 C27 120.7(2) . . ?
C28 C29 C30 118.5(2) . . ?
C28 C29 H29 120.8 . . ?
C30 C29 H29 120.8 . . ?
C31 C30 C29 119.0(2) . . ?
C31 C30 H30 120.5 . . ?
C29 C30 H30 120.5 . . ?
C32 C31 C30 118.5(2) . . ?
C32 C31 H31 120.7 . . ?
C30 C31 H31 120.7 . . ?
N5 C32 C31 123.4(2) . . ?
N5 C32 C33 116.5(2) . . ?
C31 C32 C33 120.0(2) . . ?
N6 C33 O9 116.0(2) . . ?
N6 C33 C32 126.3(2) . . ?
O9 C33 C32 117.7(2) . . ?
C39 C34 C35 120.0(2) . . ?
C39 C34 N6 108.6(2) . . ?
C35 C34 N6 131.4(2) . . ?
C36 C35 C34 117.2(3) . . ?
C36 C35 H35 121.4 . . ?
C34 C35 H35 121.4 . . ?
C35 C36 C37 121.6(2) . . ?
C35 C36 H36 119.2 . . ?
C37 C36 H36 119.2 . . ?
C36 C37 C38 122.1(3) . . ?
C36 C37 H37 119.0 . . ?
C38 C37 H37 119.0 . . ?
C39 C38 C37 114.9(3) . . ?
C39 C38 H38 122.5 . . ?
C37 C38 H38 122.5 . . ?
C38 C39 C34 124.2(3) . . ?
C38 C39 O9 128.0(2) . . ?
C34 C39 O9 107.8(2) . . ?
C40A O12A H12A 109.5 . . ?
O12A C40A C41A 114.2(5) . . ?
O12A C40A H40A 108.7 . . ?
C41A C40A H40A 108.7 . . ?
O12A C40A H40B 108.7 . . ?
C41A C40A H40B 108.7 . . ?
H40A C40A H40B 107.6 . . ?
C40A C41A H41A 109.5 . . ?
C40A C41A H41B 109.5 . . ?
H41A C41A H41B 109.5 . . ?
C40A C41A H41C 109.5 . . ?
H41A C41A H41C 109.5 . . ?
H41B C41A H41C 109.5 . . ?
C40B O12B H12B 109.5 . . ?
C41B C40B O12B 102.6(15) . . ?
C41B C40B H40C 111.2 . . ?
O12B C40B H40C 111.2 . . ?
C41B C40B H40D 111.2 . . ?
O12B C40B H40D 111.2 . . ?
H40C C40B H40D 109.2 . . ?
C40B C41B H41D 109.5 . . ?
C40B C41B H41E 109.5 . . ?
H41D C41B H41E 109.5 . . ?
C40B C41B H41F 109.5 . . ?
H41D C41B H41F 109.5 . . ?
H41E C41B H41F 109.5 . . ?

loop_
_geom_bond_atom_site_label_1
_geom_bond_atom_site_label_2
_geom_bond_distance
_geom_bond_site_symmetry_2
_geom_bond_publ_flag
Tb1 O7 2.3151(17) . ?
Tb1 O1 2.3505(16) . ?
Tb1 O4 2.3821(16) . ?
Tb1 O11 2.4026(16) . ?
Tb1 O10 2.4036(16) . ?
Tb1 N1 2.5792(19) . ?
Tb1 N3 2.5886(19) . ?
Tb1 N4 2.604(2) . ?
Tb1 N2 2.666(2) . ?
O1 C1 1.266(3) . ?
O2 C1 1.242(3) . ?
O3 C7 1.355(3) . ?
O3 C13 1.388(3) . ?
O4 C14 1.272(3) . ?
O5 C14 1.243(3) . ?
O6 C20 1.365(3) . ?
O6 C26 1.393(3) . ?
O7 C27 1.263(3) . ?
O8 C27 1.250(3) . ?
O9 C33 1.366(3) . ?
O9 C39 1.395(3) . ?
O10 H10A 0.918(17) . ?
O10 H10B 0.932(16) . ?
O11 H11A 0.916(17) . ?
O11 H11B 0.906(17) . ?
N1 C2 1.338(3) . ?
N1 C6 1.345(3) . ?
N2 C7 1.307(3) . ?
N2 C8 1.414(3) . ?
N3 C15 1.335(3) . ?
N3 C19 1.341(3) . ?
N4 C20 1.302(3) . ?
N4 C21 1.414(3) . ?
N5 C32 1.347(3) . ?
N5 C28 1.353(3) . ?
N6 C33 1.305(3) . ?
N6 C34 1.402(3) . ?
C1 C2 1.520(3) . ?
C2 C3 1.397(3) . ?
C3 C4 1.386(4) . ?
C3 H3 0.9500 . ?
C4 C5 1.394(3) . ?
C4 H4 0.9500 . ?
C5 C6 1.393(3) . ?
C5 H5 0.9500 . ?
C6 C7 1.462(3) . ?
C8 C13 1.388(3) . ?
C8 C9 1.396(3) . ?
C9 C10 1.392(3) . ?
C9 H9 0.9500 . ?
C10 C11 1.406(4) . ?
C10 H10 0.9500 . ?
C11 C12 1.387(4) . ?
C11 H11 0.9500 . ?
C12 C13 1.390(3) . ?
C12 H12 0.9500 . ?
C14 C15 1.514(3) . ?
C15 C16 1.402(3) . ?
C16 C17 1.382(4) . ?
C16 H16 0.9500 . ?
C17 C18 1.391(4) . ?
C17 H17 0.9500 . ?
C18 C19 1.398(3) . ?
C18 H18 0.9500 . ?
C19 C20 1.467(3) . ?
C21 C26 1.391(3) . ?
C21 C22 1.397(3) . ?
C22 C23 1.400(4) . ?
C22 H22 0.9500 . ?
C23 C24 1.397(4) . ?
C23 H23 0.9500 . ?
C24 C25 1.396(4) . ?
C24 H24 0.9500 . ?
C25 C26 1.385(3) . ?
C25 H25 0.9500 . ?
C27 C28 1.526(3) . ?
C28 C29 1.389(3) . ?
C29 C30 1.395(4) . ?
C29 H29 0.9500 . ?
C30 C31 1.393(4) . ?
C30 H30 0.9500 . ?
C31 C32 1.393(4) . ?
C31 H31 0.9500 . ?
C32 C33 1.475(3) . ?
C34 C39 1.391(4) . ?
C34 C35 1.397(3) . ?
C35 C36 1.383(4) . ?
C35 H35 0.9500 . ?
C36 C37 1.398(4) . ?
C36 H36 0.9500 . ?
C37 C38 1.400(4) . ?
C37 H37 0.9500 . ?
C38 C39 1.381(4) . ?
C38 H38 0.9500 . ?
O12A C40A 1.426(6) . ?
O12A H12A 0.8400 . ?
C40A C41A 1.432(9) . ?
C40A H40A 0.9900 . ?
C40A H40B 0.9900 . ?
C41A H41A 0.9800 . ?
C41A H41B 0.9800 . ?
C41A H41C 0.9800 . ?
O12B C40B 1.523(17) . ?
O12B H12B 0.8400 . ?
C40B C41B 1.433(18) . ?
C40B H40C 0.9900 . ?
C40B H40D 0.9900 . ?
C41B H41D 0.9800 . ?
C41B H41E 0.9800 . ?
C41B H41F 0.9800 . ?

loop_
_geom_hbond_atom_site_label_D
_geom_hbond_atom_site_label_H
_geom_hbond_atom_site_label_A
_geom_hbond_distance_DH
_geom_hbond_distance_HA
_geom_hbond_distance_DA
_geom_hbond_angle_DHA
_geom_hbond_site_symmetry_A
O10 H10A O5 0.918(17) 1.723(17) 2.637(2) 173(3) 2_556
O10 H10B O8 0.932(16) 1.940(18) 2.806(2) 154(3) .
O11 H11A O2 0.916(17) 1.713(17) 2.629(2) 178(4) 2
O11 H11B N5 0.906(17) 2.264(18) 3.147(3) 164(3) .
O12A H12A O4 0.84 1.99 2.825(3) 174.7 .
O12B H12B O5 0.84 2.28 2.728(11) 114.0 .

loop_
_geom_torsion_atom_site_label_1
_geom_torsion_atom_site_label_2
_geom_torsion_atom_site_label_3
_geom_torsion_atom_site_label_4
_geom_torsion
_geom_torsion_site_symmetry_1
_geom_torsion_site_symmetry_2
_geom_torsion_site_symmetry_3
_geom_torsion_site_symmetry_4
_geom_torsion_publ_flag
O7 Tb1 O1 C1 118.30(18) . . . . ?
O4 Tb1 O1 C1 -65.47(18) . . . . ?
O11 Tb1 O1 C1 79.10(18) . . . . ?
O10 Tb1 O1 C1 -129.36(17) . . . . ?
N1 Tb1 O1 C1 3.87(17) . . . . ?
N3 Tb1 O1 C1 -128.12(19) . . . . ?
N4 Tb1 O1 C1 164.91(19) . . . . ?
N2 Tb1 O1 C1 1.5(2) . . . . ?
O7 Tb1 O4 C14 111.11(19) . . . . ?
O1 Tb1 O4 C14 -64.62(18) . . . . ?
O11 Tb1 O4 C14 -131.84(18) . . . . ?
O10 Tb1 O4 C14 81.07(18) . . . . ?
N1 Tb1 O4 C14 -128.09(19) . . . . ?
N3 Tb1 O4 C14 3.81(17) . . . . ?
N4 Tb1 O4 C14 1.4(2) . . . . ?
N2 Tb1 O4 C14 165.49(19) . . . . ?
O1 Tb1 O7 C27 -175.2(3) . . . . ?
O4 Tb1 O7 C27 10.7(3) . . . . ?
O11 Tb1 O7 C27 -132.2(3) . . . . ?
O10 Tb1 O7 C27 42.3(3) . . . . ?
N1 Tb1 O7 C27 -89.8(3) . . . . ?
N3 Tb1 O7 C27 94.9(3) . . . . ?
N4 Tb1 O7 C27 138.7(3) . . . . ?
N2 Tb1 O7 C27 -41.3(3) . . . . ?
O7 Tb1 N1 C2 -126.11(15) . . . . ?
O1 Tb1 N1 C2 -0.36(14) . . . . ?
O4 Tb1 N1 C2 96.48(16) . . . . ?
O11 Tb1 N1 C2 -85.95(16) . . . . ?
O10 Tb1 N1 C2 139.67(14) . . . . ?
N3 Tb1 N1 C2 49.50(17) . . . . ?
N4 Tb1 N1 C2 -25.42(19) . . . . ?
N2 Tb1 N1 C2 177.50(17) . . . . ?
O7 Tb1 N1 C6 56.21(18) . . . . ?
O1 Tb1 N1 C6 -178.04(18) . . . . ?
O4 Tb1 N1 C6 -81.21(17) . . . . ?
O11 Tb1 N1 C6 96.37(17) . . . . ?
O10 Tb1 N1 C6 -38.0(2) . . . . ?
N3 Tb1 N1 C6 -128.18(16) . . . . ?
N4 Tb1 N1 C6 156.89(15) . . . . ?
N2 Tb1 N1 C6 -0.19(16) . . . . ?
O7 Tb1 N2 C7 -138.05(16) . . . . ?
O1 Tb1 N2 C7 0.57(18) . . . . ?
O4 Tb1 N2 C7 74.10(16) . . . . ?
O11 Tb1 N2 C7 -72.69(16) . . . . ?
O10 Tb1 N2 C7 152.68(16) . . . . ?
N1 Tb1 N2 C7 -1.84(15) . . . . ?
N3 Tb1 N2 C7 96.88(16) . . . . ?
N4 Tb1 N2 C7 -138.17(17) . . . . ?
O7 Tb1 N2 C8 54.7(2) . . . . ?
O1 Tb1 N2 C8 -166.6(2) . . . . ?
O4 Tb1 N2 C8 -93.1(2) . . . . ?
O11 Tb1 N2 C8 120.1(2) . . . . ?
O10 Tb1 N2 C8 -14.5(2) . . . . ?
N1 Tb1 N2 C8 -169.0(2) . . . . ?
N3 Tb1 N2 C8 -70.3(2) . . . . ?
N4 Tb1 N2 C8 54.6(3) . . . . ?
O7 Tb1 N3 C15 -134.97(16) . . . . ?
O1 Tb1 N3 C15 96.49(16) . . . . ?
O4 Tb1 N3 C15 -1.03(15) . . . . ?
O11 Tb1 N3 C15 138.72(15) . . . . ?
O10 Tb1 N3 C15 -84.31(16) . . . . ?
N1 Tb1 N3 C15 49.23(17) . . . . ?
N4 Tb1 N3 C15 176.77(18) . . . . ?
N2 Tb1 N3 C15 -25.54(19) . . . . ?
O7 Tb1 N3 C19 48.18(19) . . . . ?
O1 Tb1 N3 C19 -80.36(17) . . . . ?
O4 Tb1 N3 C19 -177.88(19) . . . . ?
O11 Tb1 N3 C19 -38.1(2) . . . . ?
O10 Tb1 N3 C19 98.85(17) . . . . ?
N1 Tb1 N3 C19 -127.62(17) . . . . ?
N4 Tb1 N3 C19 -0.08(16) . . . . ?
N2 Tb1 N3 C19 157.61(15) . . . . ?
O7 Tb1 N4 C20 -139.10(17) . . . . ?
O1 Tb1 N4 C20 74.56(16) . . . . ?
O4 Tb1 N4 C20 1.53(19) . . . . ?
O11 Tb1 N4 C20 154.62(17) . . . . ?
O10 Tb1 N4 C20 -71.61(16) . . . . ?
N1 Tb1 N4 C20 98.12(17) . . . . ?
N3 Tb1 N4 C20 -0.92(15) . . . . ?
N2 Tb1 N4 C20 -138.98(16) . . . . ?
O7 Tb1 N4 C21 47.6(2) . . . . ?
O1 Tb1 N4 C21 -98.8(2) . . . . ?
O4 Tb1 N4 C21 -171.80(19) . . . . ?
O11 Tb1 N4 C21 -18.7(2) . . . . ?
O10 Tb1 N4 C21 115.1(2) . . . . ?
N1 Tb1 N4 C21 -75.2(2) . . . . ?
N3 Tb1 N4 C21 -174.2(2) . . . . ?
N2 Tb1 N4 C21 47.7(3) . . . . ?
Tb1 O1 C1 O2 171.33(16) . . . . ?
Tb1 O1 C1 C2 -6.4(3) . . . . ?
C6 N1 C2 C3 -2.0(3) . . . . ?
Tb1 N1 C2 C3 -179.77(17) . . . . ?
C6 N1 C2 C1 175.64(18) . . . . ?
Tb1 N1 C2 C1 -2.2(2) . . . . ?
O2 C1 C2 N1 -172.7(2) . . . . ?
O1 C1 C2 N1 5.2(3) . . . . ?
O2 C1 C2 C3 4.8(3) . . . . ?
O1 C1 C2 C3 -177.2(2) . . . . ?
N1 C2 C3 C4 0.5(4) . . . . ?
C1 C2 C3 C4 -176.8(2) . . . . ?
C2 C3 C4 C5 1.3(4) . . . . ?
C3 C4 C5 C6 -1.6(4) . . . . ?
C2 N1 C6 C5 1.6(3) . . . . ?
Tb1 N1 C6 C5 179.26(16) . . . . ?
C2 N1 C6 C7 -175.74(19) . . . . ?
Tb1 N1 C6 C7 1.9(3) . . . . ?
C4 C5 C6 N1 0.2(3) . . . . ?
C4 C5 C6 C7 177.2(2) . . . . ?
C8 N2 C7 O3 -1.3(3) . . . . ?
Tb1 N2 C7 O3 -172.88(14) . . . . ?
C8 N2 C7 C6 175.5(2) . . . . ?
Tb1 N2 C7 C6 3.9(3) . . . . ?
C13 O3 C7 N2 1.9(3) . . . . ?
C13 O3 C7 C6 -175.19(19) . . . . ?
N1 C6 C7 N2 -4.0(3) . . . . ?
C5 C6 C7 N2 178.7(2) . . . . ?
N1 C6 C7 O3 172.76(19) . . . . ?
C5 C6 C7 O3 -4.5(3) . . . . ?
C7 N2 C8 C13 0.2(2) . . . . ?
Tb1 N2 C8 C13 168.34(17) . . . . ?
C7 N2 C8 C9 -179.6(2) . . . . ?
Tb1 N2 C8 C9 -11.5(4) . . . . ?
C13 C8 C9 C10 -0.6(3) . . . . ?
N2 C8 C9 C10 179.2(2) . . . . ?
C8 C9 C10 C11 0.4(4) . . . . ?
C9 C10 C11 C12 -0.2(4) . . . . ?
C10 C11 C12 C13 0.3(4) . . . . ?
C7 O3 C13 C8 -1.6(2) . . . . ?
C7 O3 C13 C12 178.5(2) . . . . ?
C9 C8 C13 O3 -179.3(2) . . . . ?
N2 C8 C13 O3 0.9(3) . . . . ?
C9 C8 C13 C12 0.7(4) . . . . ?
N2 C8 C13 C12 -179.2(2) . . . . ?
C11 C12 C13 O3 179.5(2) . . . . ?
C11 C12 C13 C8 -0.5(4) . . . . ?
Tb1 O4 C14 O5 172.66(17) . . . . ?
Tb1 O4 C14 C15 -5.7(3) . . . . ?
C19 N3 C15 C16 -2.6(3) . . . . ?
Tb1 N3 C15 C16 -179.63(17) . . . . ?
C19 N3 C15 C14 176.00(19) . . . . ?
Tb1 N3 C15 C14 -1.0(2) . . . . ?
O5 C14 C15 N3 -174.5(2) . . . . ?
O4 C14 C15 N3 4.0(3) . . . . ?
O5 C14 C15 C16 4.1(3) . . . . ?
O4 C14 C15 C16 -177.4(2) . . . . ?
N3 C15 C16 C17 1.4(4) . . . . ?
C14 C15 C16 C17 -177.1(2) . . . . ?
C15 C16 C17 C18 0.6(4) . . . . ?
C16 C17 C18 C19 -1.3(4) . . . . ?
C15 N3 C19 C18 1.9(3) . . . . ?
Tb1 N3 C19 C18 178.73(17) . . . . ?
C15 N3 C19 C20 -175.94(19) . . . . ?
Tb1 N3 C19 C20 0.9(3) . . . . ?
C17 C18 C19 N3 0.1(4) . . . . ?
C17 C18 C19 C20 177.6(2) . . . . ?
C21 N4 C20 O6 -0.4(3) . . . . ?
Tb1 N4 C20 O6 -175.78(14) . . . . ?
C21 N4 C20 C19 177.3(2) . . . . ?
Tb1 N4 C20 C19 1.9(3) . . . . ?
C26 O6 C20 N4 0.6(3) . . . . ?
C26 O6 C20 C19 -177.2(2) . . . . ?
N3 C19 C20 N4 -1.9(3) . . . . ?
C18 C19 C20 N4 -179.7(2) . . . . ?
N3 C19 C20 O6 175.73(19) . . . . ?
C18 C19 C20 O6 -2.1(3) . . . . ?
C20 N4 C21 C26 -0.1(2) . . . . ?
Tb1 N4 C21 C26 173.81(16) . . . . ?
C20 N4 C21 C22 179.9(2) . . . . ?
Tb1 N4 C21 C22 -6.2(4) . . . . ?
C26 C21 C22 C23 -0.9(3) . . . . ?
N4 C21 C22 C23 179.1(2) . . . . ?
C21 C22 C23 C24 1.0(4) . . . . ?
C22 C23 C24 C25 -0.5(4) . . . . ?
C23 C24 C25 C26 -0.1(4) . . . . ?
C24 C25 C26 C21 0.2(4) . . . . ?
C24 C25 C26 O6 -180.0(2) . . . . ?
C22 C21 C26 C25 0.3(4) . . . . ?
N4 C21 C26 C25 -179.7(2) . . . . ?
C22 C21 C26 O6 -179.5(2) . . . . ?
N4 C21 C26 O6 0.5(2) . . . . ?
C20 O6 C26 C25 179.5(2) . . . . ?
C20 O6 C26 C21 -0.6(2) . . . . ?
Tb1 O7 C27 O8 -57.4(4) . . . . ?
Tb1 O7 C27 C28 123.5(2) . . . . ?
C32 N5 C28 C29 -2.3(4) . . . . ?
C32 N5 C28 C27 176.4(2) . . . . ?
O8 C27 C28 N5 -174.7(2) . . . . ?
O7 C27 C28 N5 4.4(3) . . . . ?
O8 C27 C28 C29 4.1(4) . . . . ?
O7 C27 C28 C29 -176.8(2) . . . . ?
N5 C28 C29 C30 1.0(4) . . . . ?
C27 C28 C29 C30 -177.8(2) . . . . ?
C28 C29 C30 C31 0.8(4) . . . . ?
C29 C30 C31 C32 -1.1(4) . . . . ?
C28 N5 C32 C31 2.0(4) . . . . ?
C28 N5 C32 C33 -175.8(2) . . . . ?
C30 C31 C32 N5 -0.3(4) . . . . ?
C30 C31 C32 C33 177.4(3) . . . . ?
C34 N6 C33 O9 -0.1(3) . . . . ?
C34 N6 C33 C32 -178.3(3) . . . . ?
C39 O9 C33 N6 0.4(3) . . . . ?
C39 O9 C33 C32 178.7(2) . . . . ?
N5 C32 C33 N6 168.0(3) . . . . ?
C31 C32 C33 N6 -9.9(4) . . . . ?
N5 C32 C33 O9 -10.1(4) . . . . ?
C31 C32 C33 O9 172.0(2) . . . . ?
C33 N6 C34 C39 -0.2(3) . . . . ?
C33 N6 C34 C35 178.9(3) . . . . ?
C39 C34 C35 C36 -0.5(4) . . . . ?
N6 C34 C35 C36 -179.5(3) . . . . ?
C34 C35 C36 C37 0.0(4) . . . . ?
C35 C36 C37 C38 0.3(5) . . . . ?
C36 C37 C38 C39 -0.3(5) . . . . ?
C37 C38 C39 C34 -0.2(5) . . . . ?
C37 C38 C39 O9 179.0(3) . . . . ?
C35 C34 C39 C38 0.6(5) . . . . ?
N6 C34 C39 C38 179.8(3) . . . . ?
C35 C34 C39 O9 -178.8(2) . . . . ?
N6 C34 C39 O9 0.5(3) . . . . ?
C33 O9 C39 C38 -179.8(3) . . . . ?
C33 O9 C39 C34 -0.5(3) . . . . ?
